data_4318157
loop_
_publ_author_name
'Philip G. Jessop'
'Marilyn M. Olmstead'
'Christopher D. Ablan'
'Megan Grabenauer'
'Daniel Sheppard'
'Charles A. Eckert'
'Charles L. Liotta'

_publ_section_title
;
 Carbon Dioxide as a Solubility "Switch" for the Reversible Dissolution of
 Highly Fluorinated Complexes and Reagents in Organic Solvents:
 Application to Crystallization
;
_journal_name_full 'Inorganic Chemistry'
_journal_page_first 3463
_journal_page_last 3468
_journal_paper_doi 10.1021/ic020057h
_journal_volume 41
_journal_year 2002
_chemical_formula_sum 'C15 H3 Cr F18 O6'
_chemical_formula_weight 673.17
_chemical_name_common Cr(hfacac)3
_chemical_name_systematic
;
  ?
;
_space_group_IT_number 14
_symmetry_cell_setting monoclinic
_symmetry_space_group_name_Hall '-P 2yn'
_symmetry_space_group_name_H-M 'P 1 21/n 1'
_atom_sites_solution_hydrogens geom
_atom_sites_solution_primary direct
_atom_sites_solution_secondary difmap
_audit_creation_method SHELXL-97
_cell_angle_alpha 90.00
_cell_angle_beta 92.067(3)
_cell_angle_gamma 90.00
_cell_formula_units_Z 4
_cell_length_a 8.7318(12)
_cell_length_b 12.9417(17)
_cell_length_c 19.074(3)
_cell_measurement_reflns_used 654
_cell_measurement_temperature 91(2)
_cell_measurement_theta_max 30.0
_cell_measurement_theta_min 2.5
_cell_volume 2154.0(5)
_computing_cell_refinement 'SMART (Bruker, 2000)'
_computing_data_collection 'SMART (Bruker, 2000)'
_computing_data_reduction 'SAINT (Bruker, 2000)'
_computing_molecular_graphics 'SHELXTL 5.1 (Sheldrick, 1994)'
_computing_publication_material 'SHELXL-97 (Sheldrick, 1997)'
_computing_structure_refinement 'SHELXL-97 (Sheldrick, 1997)'
_computing_structure_solution 'SHELXS-97 (Sheldrick, 1990)'
_diffrn_ambient_temperature 91(2)
_diffrn_detector_area_resol_mean 8.3
_diffrn_measured_fraction_theta_full 0.994
_diffrn_measured_fraction_theta_max 0.994
_diffrn_measurement_device_type 'Bruker SMART 1000'
_diffrn_measurement_method \w
_diffrn_radiation_monochromator graphite
_diffrn_radiation_source 'normal-focus sealed tube'
_diffrn_radiation_type MoK\a
_diffrn_radiation_wavelength 0.71073
_diffrn_reflns_av_R_equivalents 0.026
_diffrn_reflns_av_sigmaI/netI 0.020
_diffrn_reflns_limit_h_max 12
_diffrn_reflns_limit_h_min -12
_diffrn_reflns_limit_k_max 18
_diffrn_reflns_limit_k_min -18
_diffrn_reflns_limit_l_max 26
_diffrn_reflns_limit_l_min -26
_diffrn_reflns_number 29586
_diffrn_reflns_theta_full 30.00
_diffrn_reflns_theta_max 30.00
_diffrn_reflns_theta_min 2.14
_exptl_absorpt_coefficient_mu 0.720
_exptl_absorpt_correction_T_max 0.900
_exptl_absorpt_correction_T_min 0.840
_exptl_absorpt_correction_type multi-scan
_exptl_absorpt_process_details 'SADABS 2.03 (Sheldrick, 2001)'
_exptl_crystal_colour red-brown
_exptl_crystal_density_diffrn 2.076
_exptl_crystal_density_method 'not measured'
_exptl_crystal_description block
_exptl_crystal_F_000 1308
_exptl_crystal_size_max 0.25
_exptl_crystal_size_mid 0.19
_exptl_crystal_size_min 0.15
_refine_diff_density_max 1.139
_refine_diff_density_min -0.799
_refine_diff_density_rms 0.067
_refine_ls_extinction_method none
_refine_ls_goodness_of_fit_ref 1.026
_refine_ls_hydrogen_treatment constr
_refine_ls_matrix_type full
_refine_ls_number_parameters 361
_refine_ls_number_reflns 6235
_refine_ls_number_restraints 0
_refine_ls_restrained_S_all 1.026
_refine_ls_R_factor_all 0.0412
_refine_ls_R_factor_gt 0.0333
_refine_ls_shift/su_max 0.003
_refine_ls_shift/su_mean 0.000
_refine_ls_structure_factor_coef Fsqd
_refine_ls_weighting_details 'calc w=1/[\s^2^(Fo^2^)+(0.0451P)^2^+1.7741P] where P=(Fo^2^+2Fc^2^)/3'
_refine_ls_weighting_scheme calc
_refine_ls_wR_factor_gt 0.0869
_refine_ls_wR_factor_ref 0.0922
_reflns_number_gt 5326
_reflns_number_total 6235
_reflns_threshold_expression I>2\s(I)
_cod_data_source_file ic020057h_3.cif
_cod_data_source_block mn1299
_cod_depositor_comments
;

2020-11-05
Z value and formula fixed to values more according to usual
chemical conventions.                 miguel
;
_cod_original_formula_sum 'C30 H6 Cr2 F36 O12'
_cod_original_formula_weight 1346.35
_cod_original_formula_units_Z 2
_cod_original_sg_symbol_H-M 'P 21/n'
_cod_database_code 4318157

loop_
_symmetry_equiv_pos_as_xyz
'x, y, z'
'-x+1/2, y+1/2, -z+1/2'
'-x, -y, -z'
'x-1/2, -y-1/2, z-1/2'

loop_
_atom_site_label
_atom_site_type_symbol
_atom_site_fract_x
_atom_site_fract_y
_atom_site_fract_z
_atom_site_U_iso_or_equiv
_atom_site_adp_type
_atom_site_occupancy
_atom_site_symmetry_multiplicity
_atom_site_calc_flag
_atom_site_refinement_flags
_atom_site_disorder_assembly
_atom_site_disorder_group
Cr1 Cr 0.47221(3) 0.513496(19) 0.225077(12) 0.01464(7) Uani 1 1 d . . .
O1 O 0.47216(13) 0.37887(9) 0.17807(6) 0.0177(2) Uani 1 1 d . . .
O2 O 0.36143(13) 0.57506(9) 0.14452(6) 0.0193(2) Uani 1 1 d . . .
O3 O 0.58679(12) 0.45726(9) 0.30610(6) 0.0169(2) Uani 1 1 d . . .
O4 O 0.27744(13) 0.47747(9) 0.26728(6) 0.0178(2) Uani 1 1 d . . .
O5 O 0.66469(13) 0.55202(9) 0.18219(6) 0.0179(2) Uani 1 1 d . . .
O6 O 0.47110(13) 0.64394(9) 0.27622(6) 0.0180(2) Uani 1 1 d . . .
F1 F 0.33196(16) 0.18716(9) 0.14255(8) 0.0450(3) Uani 1 1 d . . .
F2 F 0.37276(17) 0.22365(10) 0.03469(7) 0.0445(3) Uani 1 1 d . . .
F3 F 0.56124(12) 0.20850(8) 0.10867(6) 0.0269(2) Uani 1 1 d . . .
F4 F 0.18447(16) 0.68439(10) 0.05990(6) 0.0405(3) Uani 1 1 d . . .
F5 F 0.1319(2) 0.55528(12) -0.00362(8) 0.0581(4) Uani 1 1 d . . .
F6 F 0.35025(18) 0.63022(16) -0.00974(9) 0.0749(7) Uani 1 1 d . . .
F7 F 0.59530(12) 0.38588(10) 0.48209(5) 0.0326(3) Uani 1 1 d . . .
F8 F 0.71990(13) 0.51429(9) 0.44007(6) 0.0315(2) Uani 1 1 d . . .
F9 F 0.76145(11) 0.35979(9) 0.40284(5) 0.0250(2) Uani 1 1 d . . .
F10 F -0.00409(12) 0.48416(10) 0.31085(6) 0.0343(3) Uani 1 1 d . . .
F11 F 0.06573(13) 0.33192(9) 0.34324(7) 0.0362(3) Uani 1 1 d . . .
F12 F 0.07391(12) 0.45822(11) 0.41699(6) 0.0349(3) Uani 1 1 d . . .
F13 F 0.97714(12) 0.55171(8) 0.16154(6) 0.0282(2) Uani 1 1 d . . .
F14 F 0.85219(13) 0.64969(10) 0.08865(5) 0.0305(2) Uani 1 1 d . . .
F15 F 0.98009(12) 0.71649(8) 0.17590(6) 0.0284(2) Uani 1 1 d . . .
F16 F 0.67168(12) 0.85528(8) 0.34513(6) 0.0264(2) Uani 1 1 d . . .
F17 F 0.54249(16) 0.74380(9) 0.40233(5) 0.0359(3) Uani 1 1 d . . .
F18 F 0.42850(12) 0.83968(8) 0.32419(6) 0.0287(2) Uani 1 1 d . . .
C1 C 0.40741(17) 0.35759(12) 0.11944(8) 0.0171(3) Uani 1 1 d . . .
C2 C 0.33035(19) 0.42451(13) 0.07339(8) 0.0209(3) Uani 1 1 d . . .
H2 H 0.2867 0.3988 0.0305 0.025 Uiso 1 1 calc R . .
C3 C 0.31653(17) 0.52879(13) 0.08949(8) 0.0180(3) Uani 1 1 d . . .
C4 C 0.41854(19) 0.24244(13) 0.10058(9) 0.0223(3) Uani 1 1 d . . .
C5 C 0.2452(2) 0.60095(14) 0.03298(9) 0.0243(3) Uani 1 1 d . . .
C6 C 0.53049(17) 0.44089(12) 0.36557(8) 0.0163(3) Uani 1 1 d . . .
C7 C 0.37736(18) 0.43823(13) 0.38234(8) 0.0186(3) Uani 1 1 d . . .
H7 H 0.3506 0.4263 0.4295 0.022 Uiso 1 1 calc R . .
C8 C 0.26203(17) 0.45295(12) 0.33063(8) 0.0172(3) Uani 1 1 d . . .
C9 C 0.65328(18) 0.42385(13) 0.42372(8) 0.0205(3) Uani 1 1 d . . .
C10 C 0.09600(18) 0.43237(14) 0.35078(9) 0.0212(3) Uani 1 1 d . . .
C11 C 0.74797(17) 0.62827(12) 0.19956(7) 0.0158(3) Uani 1 1 d . . .
C12 C 0.72146(18) 0.70324(12) 0.25008(8) 0.0179(3) Uani 1 1 d . . .
H12 H 0.7977 0.7536 0.2611 0.021 Uiso 1 1 calc R . .
C13 C 0.58382(17) 0.70459(11) 0.28442(8) 0.0158(3) Uani 1 1 d . . .
C14 C 0.89264(18) 0.63678(12) 0.15640(8) 0.0190(3) Uani 1 1 d . . .
C15 C 0.55723(19) 0.78793(12) 0.33971(8) 0.0198(3) Uani 1 1 d . . .

loop_
_atom_site_aniso_label
_atom_site_aniso_U_11
_atom_site_aniso_U_22
_atom_site_aniso_U_33
_atom_site_aniso_U_23
_atom_site_aniso_U_13
_atom_site_aniso_U_12
Cr1 0.01555(12) 0.01359(11) 0.01476(11) -0.00096(8) 0.00042(8) -0.00102(8)
O1 0.0195(5) 0.0154(5) 0.0180(5) -0.0008(4) -0.0005(4) -0.0013(4)
O2 0.0219(5) 0.0178(5) 0.0181(5) 0.0011(4) -0.0005(4) 0.0001(4)
O3 0.0155(5) 0.0191(5) 0.0160(5) -0.0001(4) 0.0008(4) -0.0008(4)
O4 0.0158(5) 0.0194(5) 0.0182(5) -0.0002(4) -0.0002(4) -0.0017(4)
O5 0.0193(5) 0.0164(5) 0.0181(5) -0.0020(4) 0.0031(4) -0.0015(4)
O6 0.0178(5) 0.0165(5) 0.0199(5) -0.0027(4) 0.0022(4) -0.0013(4)
F1 0.0454(7) 0.0179(5) 0.0736(9) -0.0026(6) 0.0290(7) -0.0089(5)
F2 0.0584(8) 0.0315(6) 0.0416(7) -0.0192(5) -0.0258(6) 0.0089(6)
F3 0.0240(5) 0.0208(5) 0.0358(6) -0.0064(4) -0.0014(4) 0.0037(4)
F4 0.0530(8) 0.0361(7) 0.0321(6) 0.0056(5) -0.0019(5) 0.0200(6)
F5 0.0748(11) 0.0394(8) 0.0569(9) 0.0038(7) -0.0429(8) 0.0016(7)
F6 0.0470(8) 0.1102(15) 0.0702(10) 0.0693(11) 0.0373(8) 0.0374(9)
F7 0.0244(5) 0.0551(8) 0.0185(5) 0.0101(5) 0.0019(4) 0.0041(5)
F8 0.0306(6) 0.0325(6) 0.0304(5) -0.0084(4) -0.0104(4) -0.0040(5)
F9 0.0182(4) 0.0314(5) 0.0252(5) 0.0026(4) -0.0006(4) 0.0057(4)
F10 0.0160(5) 0.0491(7) 0.0377(6) 0.0100(5) 0.0007(4) 0.0038(5)
F11 0.0259(5) 0.0263(6) 0.0570(8) -0.0050(5) 0.0103(5) -0.0100(4)
F12 0.0209(5) 0.0594(8) 0.0248(5) -0.0093(5) 0.0073(4) -0.0056(5)
F13 0.0218(5) 0.0193(5) 0.0441(6) 0.0037(4) 0.0097(4) 0.0046(4)
F14 0.0307(5) 0.0417(6) 0.0195(5) 0.0034(4) 0.0076(4) 0.0013(5)
F15 0.0259(5) 0.0228(5) 0.0373(6) -0.0074(4) 0.0118(4) -0.0094(4)
F16 0.0241(5) 0.0209(5) 0.0343(5) -0.0114(4) 0.0027(4) -0.0042(4)
F17 0.0635(8) 0.0274(6) 0.0174(5) -0.0032(4) 0.0084(5) -0.0048(5)
F18 0.0214(5) 0.0226(5) 0.0424(6) -0.0105(4) 0.0046(4) 0.0044(4)
C1 0.0159(6) 0.0161(7) 0.0195(7) -0.0025(5) 0.0033(5) -0.0032(5)
C2 0.0225(7) 0.0228(8) 0.0172(7) -0.0018(6) -0.0014(5) -0.0013(6)
C3 0.0156(6) 0.0219(7) 0.0165(6) 0.0031(5) 0.0023(5) -0.0007(5)
C4 0.0213(7) 0.0188(7) 0.0267(8) -0.0051(6) -0.0014(6) -0.0019(6)
C5 0.0263(8) 0.0277(8) 0.0189(7) 0.0055(6) 0.0022(6) 0.0046(7)
C6 0.0172(7) 0.0145(6) 0.0170(6) -0.0019(5) -0.0005(5) 0.0008(5)
C7 0.0175(7) 0.0215(7) 0.0168(6) -0.0008(5) 0.0018(5) -0.0005(6)
C8 0.0160(6) 0.0153(6) 0.0205(7) -0.0028(5) 0.0025(5) -0.0009(5)
C9 0.0175(7) 0.0269(8) 0.0171(7) 0.0002(6) -0.0003(5) 0.0003(6)
C10 0.0157(7) 0.0255(8) 0.0226(7) -0.0017(6) 0.0017(5) -0.0026(6)
C11 0.0168(6) 0.0156(6) 0.0150(6) 0.0015(5) 0.0012(5) 0.0007(5)
C12 0.0182(7) 0.0170(7) 0.0184(6) -0.0025(5) 0.0007(5) -0.0006(5)
C13 0.0190(7) 0.0135(6) 0.0149(6) 0.0002(5) -0.0003(5) 0.0015(5)
C14 0.0198(7) 0.0161(7) 0.0215(7) -0.0003(5) 0.0056(5) 0.0006(6)
C15 0.0222(7) 0.0167(7) 0.0208(7) -0.0034(5) 0.0038(6) -0.0005(6)

loop_
_atom_type_symbol
_atom_type_description
_atom_type_scat_dispersion_real
_atom_type_scat_dispersion_imag
_atom_type_scat_source
C C 0.0033 0.0016 'International Tables Vol C Tables 4.2.6.8 and 6.1.1.4'
H H 0.0000 0.0000 'International Tables Vol C Tables 4.2.6.8 and 6.1.1.4'
F F 0.0171 0.0103 'International Tables Vol C Tables 4.2.6.8 and 6.1.1.4'
Cr Cr 0.3209 0.6236 'International Tables Vol C Tables 4.2.6.8 and 6.1.1.4'
O O 0.0106 0.0060 'International Tables Vol C Tables 4.2.6.8 and 6.1.1.4'

loop_
_geom_angle_atom_site_label_1
_geom_angle_atom_site_label_2
_geom_angle_atom_site_label_3
_geom_angle
_geom_angle_site_symmetry_1
_geom_angle_site_symmetry_3
_geom_angle_publ_flag
O6 Cr1 O3 86.46(5) . . ?
O6 Cr1 O2 91.67(5) . . ?
O3 Cr1 O2 177.75(5) . . ?
O6 Cr1 O1 177.19(5) . . ?
O3 Cr1 O1 91.28(5) . . ?
O2 Cr1 O1 90.62(5) . . ?
O6 Cr1 O5 90.48(5) . . ?
O3 Cr1 O5 90.15(5) . . ?
O2 Cr1 O5 88.61(5) . . ?
O1 Cr1 O5 91.22(5) . . ?
O6 Cr1 O4 88.88(5) . . ?
O3 Cr1 O4 90.78(5) . . ?
O2 Cr1 O4 90.44(5) . . ?
O1 Cr1 O4 89.46(5) . . ?
O5 Cr1 O4 178.84(5) . . ?
C1 O1 Cr1 126.21(10) . . ?
C3 O2 Cr1 126.28(11) . . ?
C6 O3 Cr1 124.44(10) . . ?
C8 O4 Cr1 125.20(10) . . ?
C11 O5 Cr1 125.70(10) . . ?
C13 O6 Cr1 125.56(10) . . ?
O1 C1 C2 127.86(15) . . ?
O1 C1 C4 112.82(14) . . ?
C2 C1 C4 119.32(14) . . ?
C1 C2 C3 120.61(14) . . ?
O2 C3 C2 128.26(15) . . ?
O2 C3 C5 113.63(14) . . ?
C2 C3 C5 118.04(14) . . ?
F3 C4 F2 107.41(14) . . ?
F3 C4 F1 107.71(15) . . ?
F2 C4 F1 108.25(15) . . ?
F3 C4 C1 111.19(13) . . ?
F2 C4 C1 112.32(14) . . ?
F1 C4 C1 109.80(14) . . ?
F6 C5 F4 107.92(17) . . ?
F6 C5 F5 109.14(18) . . ?
F4 C5 F5 105.51(16) . . ?
F6 C5 C3 109.70(14) . . ?
F4 C5 C3 112.52(14) . . ?
F5 C5 C3 111.87(15) . . ?
O3 C6 C7 128.15(14) . . ?
O3 C6 C9 112.81(13) . . ?
C7 C6 C9 119.04(14) . . ?
C6 C7 C8 120.69(14) . . ?
O4 C8 C7 127.71(14) . . ?
O4 C8 C10 114.69(14) . . ?
C7 C8 C10 117.54(14) . . ?
F9 C9 F7 108.41(14) . . ?
F9 C9 F8 107.92(13) . . ?
F7 C9 F8 107.61(13) . . ?
F9 C9 C6 111.07(13) . . ?
F7 C9 C6 112.40(13) . . ?
F8 C9 C6 109.27(13) . . ?
F10 C10 F12 107.75(14) . . ?
F10 C10 F11 107.94(14) . . ?
F12 C10 F11 108.27(14) . . ?
F10 C10 C8 112.23(14) . . ?
F12 C10 C8 111.42(13) . . ?
F11 C10 C8 109.10(13) . . ?
O5 C11 C12 128.12(14) . . ?
O5 C11 C14 113.09(13) . . ?
C12 C11 C14 118.76(14) . . ?
C13 C12 C11 120.21(14) . . ?
O6 C13 C12 128.08(14) . . ?
O6 C13 C15 112.68(13) . . ?
C12 C13 C15 119.24(14) . . ?
F13 C14 F15 108.12(13) . . ?
F13 C14 F14 107.57(13) . . ?
F15 C14 F14 107.61(13) . . ?
F13 C14 C11 111.51(13) . . ?
F15 C14 C11 112.39(13) . . ?
F14 C14 C11 109.45(13) . . ?
F16 C15 F18 108.29(13) . . ?
F16 C15 F17 107.94(14) . . ?
F18 C15 F17 107.82(13) . . ?
F16 C15 C13 112.56(13) . . ?
F18 C15 C13 110.40(13) . . ?
F17 C15 C13 109.68(13) . . ?

loop_
_geom_bond_atom_site_label_1
_geom_bond_atom_site_label_2
_geom_bond_distance
_geom_bond_site_symmetry_2
_geom_bond_publ_flag
Cr1 O6 1.9500(11) . ?
Cr1 O3 1.9513(11) . ?
Cr1 O2 1.9556(12) . ?
Cr1 O1 1.9594(11) . ?
Cr1 O5 1.9601(11) . ?
Cr1 O4 1.9638(12) . ?
O1 C1 1.2651(19) . ?
O2 C3 1.2586(19) . ?
O3 C6 1.2701(18) . ?
O4 C8 1.2610(19) . ?
O5 C11 1.2629(19) . ?
O6 C13 1.2641(19) . ?
F1 C4 1.330(2) . ?
F2 C4 1.328(2) . ?
F3 C4 1.325(2) . ?
F4 C5 1.315(2) . ?
F5 C5 1.329(2) . ?
F6 C5 1.305(2) . ?
F7 C9 1.3334(19) . ?
F8 C9 1.339(2) . ?
F9 C9 1.3286(19) . ?
F10 C10 1.321(2) . ?
F11 C10 1.333(2) . ?
F12 C10 1.3272(19) . ?
F13 C14 1.3270(19) . ?
F14 C14 1.3377(19) . ?
F15 C14 1.3287(19) . ?
F16 C15 1.3273(19) . ?
F17 C15 1.3344(19) . ?
F18 C15 1.3325(19) . ?
C1 C2 1.390(2) . ?
C1 C4 1.537(2) . ?
C2 C3 1.390(2) . ?
C3 C5 1.541(2) . ?
C6 C7 1.386(2) . ?
C6 C9 1.531(2) . ?
C7 C8 1.397(2) . ?
C8 C10 1.536(2) . ?
C11 C12 1.393(2) . ?
C11 C14 1.536(2) . ?
C12 C13 1.389(2) . ?
C13 C15 1.532(2) . ?
